data_7018626
loop_
_publ_author_name
'Weiss, Charles J.'
'Groves, Amy N.'
'Mock, Michael T.'
'Dougherty, William G.'
'Kassel, W. Scott'
'Helm, Monte L.'
'Dubois, Daniel L.'
'Bullock, R. Morris'

_publ_section_title
;
 Synthesis and reactivity of molybdenum and tungsten bis(dinitrogen)
 complexes supported by diphosphine chelates containing pendant amines.
;
_journal_issue 15
_journal_name_full 'Dalton transactions (Cambridge, England : 2003)'
_journal_page_first 4517
_journal_page_last 4529
_journal_paper_doi 10.1039/c2dt12224c
_journal_volume 41
_journal_year 2012
_chemical_formula_sum 'C37 H39 Br Mo0.5 N O P2'
_chemical_formula_weight 703.51
_chemical_name_systematic
;
?
;
_space_group_IT_number 14
_symmetry_cell_setting monoclinic
_symmetry_space_group_name_Hall '-P 2ybc'
_symmetry_space_group_name_H-M 'P 1 21/c 1'
_atom_sites_solution_hydrogens geom
_atom_sites_solution_primary direct
_atom_sites_solution_secondary difmap
_audit_creation_method SHELXL-97
_cell_angle_alpha 90.00
_cell_angle_beta 102.7040(10)
_cell_angle_gamma 90.00
_cell_formula_units_Z 4
_cell_length_a 12.9360(3)
_cell_length_b 27.6368(7)
_cell_length_c 9.1815(2)
_cell_measurement_reflns_used 9824
_cell_measurement_temperature 296(2)
_cell_measurement_theta_max 33.30
_cell_measurement_theta_min 2.39
_cell_volume 3202.12(13)
_computing_cell_refinement 'Bruker SAINT'
_computing_data_collection 'Bruker APEX2'
_computing_data_reduction 'Bruker SAINT'
_computing_molecular_graphics 'Bruker SHELXTL'
_computing_publication_material 'Bruker SHELXTL'
_computing_structure_refinement 'SHELXL-97 (Sheldrick, 2008)'
_computing_structure_solution 'SHELXS-97 (Sheldrick, 2008)'
_diffrn_ambient_temperature 296(2)
_diffrn_measured_fraction_theta_full 0.999
_diffrn_measured_fraction_theta_max 0.995
_diffrn_measurement_device_type 'Bruker APEX-II CCD'
_diffrn_measurement_method '\f and \w scans'
_diffrn_radiation_monochromator graphite
_diffrn_radiation_source 'fine-focus sealed tube'
_diffrn_radiation_type MoK\a
_diffrn_radiation_wavelength 0.71073
_diffrn_reflns_av_R_equivalents 0.0280
_diffrn_reflns_av_sigmaI/netI 0.0281
_diffrn_reflns_limit_h_max 19
_diffrn_reflns_limit_h_min -18
_diffrn_reflns_limit_k_max 42
_diffrn_reflns_limit_k_min -42
_diffrn_reflns_limit_l_max 14
_diffrn_reflns_limit_l_min -14
_diffrn_reflns_number 55072
_diffrn_reflns_theta_full 25.00
_diffrn_reflns_theta_max 33.33
_diffrn_reflns_theta_min 1.77
_exptl_absorpt_coefficient_mu 1.602
_exptl_absorpt_correction_T_max 0.8435
_exptl_absorpt_correction_T_min 0.7506
_exptl_absorpt_correction_type multi-scan
_exptl_absorpt_process_details SADABS
_exptl_crystal_colour yellow
_exptl_crystal_density_diffrn 1.459
_exptl_crystal_density_method 'not measured'
_exptl_crystal_description block
_exptl_crystal_F_000 1448
_exptl_crystal_size_max 0.19
_exptl_crystal_size_mid 0.11
_exptl_crystal_size_min 0.11
_refine_diff_density_max 0.514
_refine_diff_density_min -0.422
_refine_diff_density_rms 0.073
_refine_ls_extinction_method none
_refine_ls_goodness_of_fit_ref 1.025
_refine_ls_hydrogen_treatment constr
_refine_ls_matrix_type full
_refine_ls_number_parameters 385
_refine_ls_number_reflns 12313
_refine_ls_number_restraints 0
_refine_ls_restrained_S_all 1.025
_refine_ls_R_factor_all 0.0370
_refine_ls_R_factor_gt 0.0267
_refine_ls_shift/su_max 0.000
_refine_ls_shift/su_mean 0.000
_refine_ls_structure_factor_coef Fsqd
_refine_ls_weighting_details 'calc w=1/[\s^2^(Fo^2^)+(0.0297P)^2^+1.2242P] where P=(Fo^2^+2Fc^2^)/3'
_refine_ls_weighting_scheme calc
_refine_ls_wR_factor_gt 0.0609
_refine_ls_wR_factor_ref 0.0641
_reflns_number_gt 10406
_reflns_number_total 12313
_reflns_threshold_expression >2sigma(I)
_cod_data_source_file c2dt12224c.txt
_cod_data_source_block trans-MoBr2(PPhNBnPPh)2_(4)
_cod_depositor_comments
;
The following automatic conversions were performed:

'_symmetry_cell_setting' value 'Monoclinic' changed to 'monoclinic'
according to /home/saulius/struct/CIF-dictionaries/cif_core.dic
dictionary named 'cif_core.dic' version 2.4.1 from 2010-06-29.

Automatic conversion script
Id: cif_fix_values 1715 2011-07-08 13:25:40Z adriana 
;
_cod_original_sg_symbol_H-M P2(1)/c
_cod_original_formula_sum 'C37 H39 Br Mo0.50 N O P2'
_cod_database_code 7018626

loop_
_symmetry_equiv_pos_as_xyz
'x, y, z'
'-x, y+1/2, -z+1/2'
'-x, -y, -z'
'x, -y-1/2, z-1/2'

loop_
_atom_site_label
_atom_site_type_symbol
_atom_site_fract_x
_atom_site_fract_y
_atom_site_fract_z
_atom_site_U_iso_or_equiv
_atom_site_adp_type
_atom_site_occupancy
_atom_site_symmetry_multiplicity
_atom_site_calc_flag
_atom_site_refinement_flags
Mo1 Mo 0.0000 0.0000 0.5000 0.00851(3) Uani 1 2 d S
Br1 Br 0.045685(10) 0.040064(4) 0.760441(13) 0.01297(3) Uani 1 1 d .
N1 N 0.03062(8) 0.10850(4) 0.21214(11) 0.01191(18) Uani 1 1 d .
P1 P 0.14490(2) 0.035924(11) 0.38310(3) 0.00974(5) Uani 1 1 d .
P2 P -0.10836(2) 0.070954(11) 0.38086(3) 0.01023(6) Uani 1 1 d .
C1 C 0.19485(11) 0.11403(5) 0.57751(14) 0.0159(2) Uani 1 1 d .
H1A H 0.1305 0.1071 0.6023 0.019 Uiso 1 1 calc R
C2 C 0.25423(12) 0.15347(5) 0.64269(15) 0.0194(3) Uani 1 1 d .
H2A H 0.2284 0.1732 0.7086 0.023 Uiso 1 1 calc R
C3 C 0.35137(11) 0.16346(5) 0.61007(15) 0.0193(3) Uani 1 1 d .
H3A H 0.3922 0.1891 0.6569 0.023 Uiso 1 1 calc R
C4 C 0.38747(11) 0.13503(5) 0.50709(16) 0.0187(2) Uani 1 1 d .
H4A H 0.4525 0.1418 0.4841 0.022 Uiso 1 1 calc R
C5 C 0.32676(10) 0.09653(5) 0.43821(15) 0.0155(2) Uani 1 1 d .
H5A H 0.3503 0.0784 0.3666 0.019 Uiso 1 1 calc R
C6 C 0.23086(9) 0.08479(4) 0.47535(13) 0.0119(2) Uani 1 1 d .
C7 C 0.33692(10) -0.01512(4) 0.42365(14) 0.0135(2) Uani 1 1 d .
H7A H 0.3511 -0.0014 0.5185 0.016 Uiso 1 1 calc R
C8 C 0.41119(10) -0.04554(5) 0.38351(15) 0.0166(2) Uani 1 1 d .
H8A H 0.4744 -0.0521 0.4512 0.020 Uiso 1 1 calc R
C9 C 0.39119(11) -0.06618(5) 0.24229(15) 0.0182(2) Uani 1 1 d .
H9A H 0.4409 -0.0866 0.2151 0.022 Uiso 1 1 calc R
C10 C 0.29678(11) -0.05618(5) 0.14204(15) 0.0177(2) Uani 1 1 d .
H10A H 0.2832 -0.0699 0.0473 0.021 Uiso 1 1 calc R
C11 C 0.22199(10) -0.02564(5) 0.18239(14) 0.0144(2) Uani 1 1 d .
H11A H 0.1589 -0.0192 0.1143 0.017 Uiso 1 1 calc R
C12 C 0.24109(9) -0.00461(4) 0.32449(13) 0.0117(2) Uani 1 1 d .
C13 C 0.09547(9) 0.06595(4) 0.20034(13) 0.0120(2) Uani 1 1 d .
H13A H 0.1554 0.0756 0.1595 0.014 Uiso 1 1 calc R
H13B H 0.0537 0.0430 0.1317 0.014 Uiso 1 1 calc R
C14 C 0.03633(10) 0.14335(5) 0.09149(14) 0.0157(2) Uani 1 1 d .
H14A H -0.0150 0.1690 0.0911 0.019 Uiso 1 1 calc R
H14B H 0.0181 0.1269 -0.0041 0.019 Uiso 1 1 calc R
C15 C 0.18269(11) 0.19766(5) 0.22690(15) 0.0187(2) Uani 1 1 d .
H15A H 0.1392 0.2066 0.2907 0.022 Uiso 1 1 calc R
C16 C 0.28423(12) 0.21682(5) 0.24775(17) 0.0222(3) Uani 1 1 d .
H16A H 0.3083 0.2386 0.3250 0.027 Uiso 1 1 calc R
C17 C 0.34956(12) 0.20359(5) 0.15399(17) 0.0232(3) Uani 1 1 d .
H17A H 0.4176 0.2163 0.1684 0.028 Uiso 1 1 calc R
C18 C 0.31374(12) 0.17136(6) 0.03871(17) 0.0239(3) Uani 1 1 d .
H18A H 0.3577 0.1624 -0.0244 0.029 Uiso 1 1 calc R
C19 C 0.21168(11) 0.15224(5) 0.01706(15) 0.0200(3) Uani 1 1 d .
H19A H 0.1878 0.1307 -0.0609 0.024 Uiso 1 1 calc R
C20 C 0.14542(10) 0.16518(5) 0.11122(14) 0.0155(2) Uani 1 1 d .
C21 C -0.07955(10) 0.09521(4) 0.20555(13) 0.0129(2) Uani 1 1 d .
H21A H -0.1005 0.0711 0.1277 0.015 Uiso 1 1 calc R
H21B H -0.1234 0.1236 0.1764 0.015 Uiso 1 1 calc R
C22 C -0.29220(10) 0.02122(5) 0.23952(14) 0.0164(2) Uani 1 1 d .
H22A H -0.2467 -0.0049 0.2396 0.020 Uiso 1 1 calc R
C23 C -0.39976(11) 0.01615(6) 0.17591(15) 0.0213(3) Uani 1 1 d .
H23A H -0.4257 -0.0133 0.1341 0.026 Uiso 1 1 calc R
C24 C -0.46834(11) 0.05467(6) 0.17448(16) 0.0252(3) Uani 1 1 d .
H24A H -0.5403 0.0510 0.1335 0.030 Uiso 1 1 calc R
C25 C -0.42906(11) 0.09874(6) 0.23458(16) 0.0240(3) Uani 1 1 d .
H25A H -0.4747 0.1249 0.2324 0.029 Uiso 1 1 calc R
C26 C -0.32164(10) 0.10405(5) 0.29818(15) 0.0181(2) Uani 1 1 d .
H26A H -0.2959 0.1338 0.3377 0.022 Uiso 1 1 calc R
C27 C -0.25202(10) 0.06512(5) 0.30315(13) 0.0133(2) Uani 1 1 d .
C28 C -0.04181(12) 0.16572(5) 0.47412(16) 0.0203(3) Uani 1 1 d .
H28A H -0.0087 0.1664 0.3940 0.024 Uiso 1 1 calc R
C29 C -0.03183(13) 0.20508(5) 0.57086(19) 0.0272(3) Uani 1 1 d .
H29A H 0.0080 0.2318 0.5552 0.033 Uiso 1 1 calc R
C30 C -0.08121(13) 0.20443(5) 0.69054(18) 0.0270(3) Uani 1 1 d .
H30A H -0.0744 0.2306 0.7555 0.032 Uiso 1 1 calc R
C31 C -0.14071(12) 0.16456(5) 0.71268(16) 0.0230(3) Uani 1 1 d .
H31A H -0.1743 0.1641 0.7924 0.028 Uiso 1 1 calc R
C32 C -0.15049(11) 0.12531(5) 0.61670(15) 0.0179(2) Uani 1 1 d .
H32A H -0.1905 0.0987 0.6328 0.021 Uiso 1 1 calc R
C33 C -0.10104(10) 0.12534(4) 0.49632(13) 0.0135(2) Uani 1 1 d .
O1 O 0.54001(10) 0.23092(4) 0.88006(13) 0.0345(3) Uani 1 1 d .
C34 C 0.58207(15) 0.26163(6) 1.0035(2) 0.0313(3) Uani 1 1 d .
H34A H 0.5257 0.2738 1.0479 0.038 Uiso 1 1 calc R
H34B H 0.6187 0.2889 0.9716 0.038 Uiso 1 1 calc R
C35 C 0.65855(14) 0.23087(6) 1.11472(19) 0.0310(3) Uani 1 1 d .
H35A H 0.7150 0.2502 1.1740 0.037 Uiso 1 1 calc R
H35B H 0.6225 0.2133 1.1804 0.037 Uiso 1 1 calc R
C36 C 0.69973(14) 0.19715(7) 1.01075(18) 0.0319(4) Uani 1 1 d .
H36A H 0.7536 0.2126 0.9683 0.038 Uiso 1 1 calc R
H36B H 0.7284 0.1677 1.0613 0.038 Uiso 1 1 calc R
C37 C 0.60084(14) 0.18735(6) 0.89373(18) 0.0286(3) Uani 1 1 d .
H37A H 0.6184 0.1792 0.7993 0.034 Uiso 1 1 calc R
H37B H 0.5614 0.1607 0.9239 0.034 Uiso 1 1 calc R

loop_
_atom_site_aniso_label
_atom_site_aniso_U_11
_atom_site_aniso_U_22
_atom_site_aniso_U_33
_atom_site_aniso_U_23
_atom_site_aniso_U_13
_atom_site_aniso_U_12
Mo1 0.00756(6) 0.00930(6) 0.00847(6) -0.00023(4) 0.00136(4) 0.00004(4)
Br1 0.01376(6) 0.01401(5) 0.01088(5) -0.00218(4) 0.00215(4) -0.00157(4)
N1 0.0101(4) 0.0125(4) 0.0133(4) 0.0027(3) 0.0031(3) 0.0003(3)
P1 0.00833(12) 0.01088(12) 0.00989(12) -0.00011(9) 0.00174(10) -0.00021(10)
P2 0.00894(13) 0.01086(12) 0.01080(12) 0.00071(10) 0.00198(10) 0.00044(10)
C1 0.0161(6) 0.0162(5) 0.0161(5) -0.0014(4) 0.0054(4) -0.0032(4)
C2 0.0237(7) 0.0177(6) 0.0176(6) -0.0045(4) 0.0064(5) -0.0042(5)
C3 0.0191(6) 0.0160(6) 0.0211(6) -0.0023(5) 0.0004(5) -0.0051(5)
C4 0.0122(5) 0.0157(6) 0.0281(7) -0.0003(5) 0.0042(5) -0.0029(4)
C5 0.0127(5) 0.0144(5) 0.0201(6) -0.0002(4) 0.0049(4) -0.0010(4)
C6 0.0108(5) 0.0117(5) 0.0127(5) 0.0002(4) 0.0012(4) -0.0008(4)
C7 0.0121(5) 0.0146(5) 0.0137(5) 0.0014(4) 0.0028(4) -0.0002(4)
C8 0.0111(5) 0.0177(6) 0.0206(6) 0.0006(4) 0.0025(4) 0.0016(4)
C9 0.0161(6) 0.0168(6) 0.0238(6) -0.0024(5) 0.0085(5) 0.0022(5)
C10 0.0188(6) 0.0195(6) 0.0164(5) -0.0035(4) 0.0069(5) 0.0009(5)
C11 0.0138(5) 0.0160(5) 0.0131(5) -0.0012(4) 0.0022(4) 0.0005(4)
C12 0.0109(5) 0.0122(5) 0.0126(5) 0.0002(4) 0.0038(4) -0.0006(4)
C13 0.0112(5) 0.0137(5) 0.0116(5) 0.0011(4) 0.0035(4) 0.0011(4)
C14 0.0142(5) 0.0169(5) 0.0157(5) 0.0063(4) 0.0028(4) 0.0005(4)
C15 0.0205(6) 0.0148(5) 0.0209(6) 0.0016(5) 0.0051(5) -0.0001(5)
C16 0.0231(7) 0.0163(6) 0.0250(7) 0.0016(5) 0.0005(5) -0.0039(5)
C17 0.0174(6) 0.0214(6) 0.0298(7) 0.0072(5) 0.0027(5) -0.0044(5)
C18 0.0184(6) 0.0295(7) 0.0260(7) 0.0033(6) 0.0096(5) -0.0034(5)
C19 0.0194(6) 0.0230(6) 0.0188(6) 0.0008(5) 0.0067(5) -0.0042(5)
C20 0.0146(6) 0.0149(5) 0.0168(5) 0.0052(4) 0.0026(4) -0.0004(4)
C21 0.0100(5) 0.0157(5) 0.0124(5) 0.0025(4) 0.0016(4) 0.0002(4)
C22 0.0132(5) 0.0217(6) 0.0144(5) -0.0007(4) 0.0031(4) -0.0020(5)
C23 0.0139(6) 0.0323(7) 0.0172(6) -0.0038(5) 0.0024(5) -0.0064(5)
C24 0.0111(6) 0.0453(9) 0.0181(6) -0.0009(6) 0.0006(5) -0.0016(6)
C25 0.0134(6) 0.0348(8) 0.0232(6) 0.0039(6) 0.0028(5) 0.0071(5)
C26 0.0137(6) 0.0204(6) 0.0197(6) 0.0033(5) 0.0024(5) 0.0033(5)
C27 0.0100(5) 0.0188(5) 0.0112(5) 0.0030(4) 0.0024(4) 0.0003(4)
C28 0.0212(6) 0.0165(6) 0.0252(6) -0.0035(5) 0.0091(5) -0.0028(5)
C29 0.0287(8) 0.0173(6) 0.0376(8) -0.0098(6) 0.0114(6) -0.0063(6)
C30 0.0300(8) 0.0207(7) 0.0296(7) -0.0122(6) 0.0047(6) 0.0012(6)
C31 0.0284(7) 0.0228(7) 0.0190(6) -0.0039(5) 0.0077(5) 0.0053(6)
C32 0.0199(6) 0.0161(6) 0.0183(6) -0.0006(4) 0.0055(5) 0.0024(5)
C33 0.0129(5) 0.0125(5) 0.0147(5) -0.0006(4) 0.0022(4) 0.0027(4)
O1 0.0317(6) 0.0356(6) 0.0330(6) 0.0017(5) -0.0001(5) 0.0115(5)
C34 0.0389(9) 0.0212(7) 0.0379(9) -0.0003(6) 0.0170(7) 0.0049(6)
C35 0.0275(8) 0.0378(9) 0.0283(8) -0.0065(6) 0.0077(6) 0.0000(7)
C36 0.0262(8) 0.0417(9) 0.0277(7) 0.0014(7) 0.0056(6) 0.0132(7)
C37 0.0337(9) 0.0235(7) 0.0290(7) -0.0024(6) 0.0078(6) 0.0021(6)

loop_
_atom_type_symbol
_atom_type_description
_atom_type_scat_dispersion_real
_atom_type_scat_dispersion_imag
_atom_type_scat_source
C C 0.0033 0.0016 'International Tables Vol C Tables 4.2.6.8 and 6.1.1.4'
H H 0.0000 0.0000 'International Tables Vol C Tables 4.2.6.8 and 6.1.1.4'
N N 0.0061 0.0033 'International Tables Vol C Tables 4.2.6.8 and 6.1.1.4'
P P 0.1023 0.0942 'International Tables Vol C Tables 4.2.6.8 and 6.1.1.4'
Br Br -0.2901 2.4595 'International Tables Vol C Tables 4.2.6.8 and 6.1.1.4'
Mo Mo -1.6832 0.6857 'International Tables Vol C Tables 4.2.6.8 and 6.1.1.4'
O O 0.0106 0.0060 'International Tables Vol C Tables 4.2.6.8 and 6.1.1.4'

loop_
_geom_angle_atom_site_label_1
_geom_angle_atom_site_label_2
_geom_angle_atom_site_label_3
_geom_angle
_geom_angle_site_symmetry_1
_geom_angle_site_symmetry_3
P2 Mo1 P2 180.0 . 3_556
P2 Mo1 P1 84.528(10) . .
P2 Mo1 P1 95.471(10) 3_556 .
P2 Mo1 P1 95.471(10) . 3_556
P2 Mo1 P1 84.529(10) 3_556 3_556
P1 Mo1 P1 180.0 . 3_556
P2 Mo1 Br1 93.471(8) . .
P2 Mo1 Br1 86.528(7) 3_556 .
P1 Mo1 Br1 100.520(7) . .
P1 Mo1 Br1 79.481(7) 3_556 .
P2 Mo1 Br1 86.529(7) . 3_556
P2 Mo1 Br1 93.472(8) 3_556 3_556
P1 Mo1 Br1 79.481(7) . 3_556
P1 Mo1 Br1 100.518(7) 3_556 3_556
Br1 Mo1 Br1 180.0 . 3_556
C21 N1 C13 111.43(10) . .
C21 N1 C14 109.94(9) . .
C13 N1 C14 110.09(10) . .
C6 P1 C12 101.71(5) . .
C6 P1 C13 98.15(5) . .
C12 P1 C13 97.38(5) . .
C6 P1 Mo1 121.21(4) . .
C12 P1 Mo1 119.45(4) . .
C13 P1 Mo1 114.50(4) . .
C33 P2 C27 102.43(6) . .
C33 P2 C21 102.19(6) . .
C27 P2 C21 94.21(5) . .
C33 P2 Mo1 115.81(4) . .
C27 P2 Mo1 121.15(4) . .
C21 P2 Mo1 117.37(4) . .
C2 C1 C6 120.63(12) . .
C2 C1 H1A 119.7 . .
C6 C1 H1A 119.7 . .
C3 C2 C1 120.38(13) . .
C3 C2 H2A 119.8 . .
C1 C2 H2A 119.8 . .
C2 C3 C4 119.54(12) . .
C2 C3 H3A 120.2 . .
C4 C3 H3A 120.2 . .
C5 C4 C3 120.18(13) . .
C5 C4 H4A 119.9 . .
C3 C4 H4A 119.9 . .
C4 C5 C6 120.72(12) . .
C4 C5 H5A 119.6 . .
C6 C5 H5A 119.6 . .
C5 C6 C1 118.45(11) . .
C5 C6 P1 122.67(9) . .
C1 C6 P1 118.65(9) . .
C8 C7 C12 121.35(12) . .
C8 C7 H7A 119.3 . .
C12 C7 H7A 119.3 . .
C7 C8 C9 120.00(12) . .
C7 C8 H8A 120.0 . .
C9 C8 H8A 120.0 . .
C10 C9 C8 119.64(12) . .
C10 C9 H9A 120.2 . .
C8 C9 H9A 120.2 . .
C9 C10 C11 120.40(12) . .
C9 C10 H10A 119.8 . .
C11 C10 H10A 119.8 . .
C10 C11 C12 120.57(12) . .
C10 C11 H11A 119.7 . .
C12 C11 H11A 119.7 . .
C7 C12 C11 118.05(11) . .
C7 C12 P1 119.73(9) . .
C11 C12 P1 122.22(9) . .
N1 C13 P1 112.45(8) . .
N1 C13 H13A 109.1 . .
P1 C13 H13A 109.1 . .
N1 C13 H13B 109.1 . .
P1 C13 H13B 109.1 . .
H13A C13 H13B 107.8 . .
N1 C14 C20 111.67(10) . .
N1 C14 H14A 109.3 . .
C20 C14 H14A 109.3 . .
N1 C14 H14B 109.3 . .
C20 C14 H14B 109.3 . .
H14A C14 H14B 107.9 . .
C16 C15 C20 120.57(13) . .
C16 C15 H15A 119.7 . .
C20 C15 H15A 119.7 . .
C17 C16 C15 120.15(13) . .
C17 C16 H16A 119.9 . .
C15 C16 H16A 119.9 . .
C18 C17 C16 119.96(13) . .
C18 C17 H17A 120.0 . .
C16 C17 H17A 120.0 . .
C17 C18 C19 120.02(14) . .
C17 C18 H18A 120.0 . .
C19 C18 H18A 120.0 . .
C18 C19 C20 120.48(13) . .
C18 C19 H19A 119.8 . .
C20 C19 H19A 119.8 . .
C15 C20 C19 118.82(12) . .
C15 C20 C14 120.46(12) . .
C19 C20 C14 120.69(12) . .
N1 C21 P2 115.80(8) . .
N1 C21 H21A 108.3 . .
P2 C21 H21A 108.3 . .
N1 C21 H21B 108.3 . .
P2 C21 H21B 108.3 . .
H21A C21 H21B 107.4 . .
C23 C22 C27 120.56(13) . .
C23 C22 H22A 119.7 . .
C27 C22 H22A 119.7 . .
C24 C23 C22 120.39(14) . .
C24 C23 H23A 119.8 . .
C22 C23 H23A 119.8 . .
C23 C24 C25 119.60(13) . .
C23 C24 H24A 120.2 . .
C25 C24 H24A 120.2 . .
C24 C25 C26 120.28(14) . .
C24 C25 H25A 119.9 . .
C26 C25 H25A 119.9 . .
C25 C26 C27 120.62(13) . .
C25 C26 H26A 119.7 . .
C27 C26 H26A 119.7 . .
C22 C27 C26 118.52(12) . .
C22 C27 P2 119.22(10) . .
C26 C27 P2 122.16(10) . .
C29 C28 C33 120.61(13) . .
C29 C28 H28A 119.7 . .
C33 C28 H28A 119.7 . .
C30 C29 C28 120.07(14) . .
C30 C29 H29A 120.0 . .
C28 C29 H29A 120.0 . .
C31 C30 C29 119.62(13) . .
C31 C30 H30A 120.2 . .
C29 C30 H30A 120.2 . .
C30 C31 C32 120.37(14) . .
C30 C31 H31A 119.8 . .
C32 C31 H31A 119.8 . .
C31 C32 C33 120.69(13) . .
C31 C32 H32A 119.7 . .
C33 C32 H32A 119.7 . .
C32 C33 C28 118.64(12) . .
C32 C33 P2 119.00(10) . .
C28 C33 P2 122.22(10) . .
C34 O1 C37 109.00(12) . .
O1 C34 C35 106.28(12) . .
O1 C34 H34A 110.5 . .
C35 C34 H34A 110.5 . .
O1 C34 H34B 110.5 . .
C35 C34 H34B 110.5 . .
H34A C34 H34B 108.7 . .
C36 C35 C34 100.87(13) . .
C36 C35 H35A 111.6 . .
C34 C35 H35A 111.6 . .
C36 C35 H35B 111.6 . .
C34 C35 H35B 111.6 . .
H35A C35 H35B 109.4 . .
C37 C36 C35 101.52(13) . .
C37 C36 H36A 111.5 . .
C35 C36 H36A 111.5 . .
C37 C36 H36B 111.5 . .
C35 C36 H36B 111.5 . .
H36A C36 H36B 109.3 . .
O1 C37 C36 106.06(13) . .
O1 C37 H37A 110.5 . .
C36 C37 H37A 110.5 . .
O1 C37 H37B 110.5 . .
C36 C37 H37B 110.5 . .
H37A C37 H37B 108.7 . .

loop_
_geom_bond_atom_site_label_1
_geom_bond_atom_site_label_2
_geom_bond_distance
_geom_bond_site_symmetry_2
Mo1 P2 2.5164(3) .
Mo1 P2 2.5164(3) 3_556
Mo1 P1 2.5566(3) .
Mo1 P1 2.5566(3) 3_556
Mo1 Br1 2.58297(12) .
Mo1 Br1 2.58300(12) 3_556
N1 C21 1.4601(16) .
N1 C13 1.4622(16) .
N1 C14 1.4820(15) .
P1 C6 1.8339(12) .
P1 C12 1.8404(12) .
P1 C13 1.8551(12) .
P2 C33 1.8296(12) .
P2 C27 1.8454(12) .
P2 C21 1.8556(12) .
C1 C2 1.3908(18) .
C1 C6 1.3934(17) .
C1 H1A 0.9300 .
C2 C3 1.382(2) .
C2 H2A 0.9300 .
C3 C4 1.387(2) .
C3 H3A 0.9300 .
C4 C5 1.3894(18) .
C4 H4A 0.9300 .
C5 C6 1.3953(17) .
C5 H5A 0.9300 .
C7 C8 1.3861(18) .
C7 C12 1.3977(16) .
C7 H7A 0.9300 .
C8 C9 1.3878(19) .
C8 H8A 0.9300 .
C9 C10 1.3859(19) .
C9 H9A 0.9300 .
C10 C11 1.3940(18) .
C10 H10A 0.9300 .
C11 C12 1.3998(17) .
C11 H11A 0.9300 .
C13 H13A 0.9700 .
C13 H13B 0.9700 .
C14 C20 1.5085(18) .
C14 H14A 0.9700 .
C14 H14B 0.9700 .
C15 C16 1.390(2) .
C15 C20 1.3933(18) .
C15 H15A 0.9300 .
C16 C17 1.382(2) .
C16 H16A 0.9300 .
C17 C18 1.383(2) .
C17 H17A 0.9300 .
C18 C19 1.395(2) .
C18 H18A 0.9300 .
C19 C20 1.3913(19) .
C19 H19A 0.9300 .
C21 H21A 0.9700 .
C21 H21B 0.9700 .
C22 C23 1.3926(18) .
C22 C27 1.3964(18) .
C22 H22A 0.9300 .
C23 C24 1.384(2) .
C23 H23A 0.9300 .
C24 C25 1.387(2) .
C24 H24A 0.9300 .
C25 C26 1.3916(19) .
C25 H25A 0.9300 .
C26 C27 1.3974(18) .
C26 H26A 0.9300 .
C28 C29 1.3922(19) .
C28 C33 1.3939(18) .
C28 H28A 0.9300 .
C29 C30 1.387(2) .
C29 H29A 0.9300 .
C30 C31 1.385(2) .
C30 H30A 0.9300 .
C31 C32 1.3857(19) .
C31 H31A 0.9300 .
C32 C33 1.3935(18) .
C32 H32A 0.9300 .
O1 C34 1.425(2) .
O1 C37 1.4289(19) .
C34 C35 1.517(2) .
C34 H34A 0.9700 .
C34 H34B 0.9700 .
C35 C36 1.512(2) .
C35 H35A 0.9700 .
C35 H35B 0.9700 .
C36 C37 1.503(2) .
C36 H36A 0.9700 .
C36 H36B 0.9700 .
C37 H37A 0.9700 .
C37 H37B 0.9700 .
